data_4120421
loop_
_publ_author_name
'Eric R. Abbey'
'Ashley N. Lamm'
'Andrew W. Baggett'
'Lev N. Zakharov'
'Shih-Yuan Liu'

_publ_section_title
;
 Protecting Group-Free Synthesis of 1,2-Azaborines: A Simple Approach to
 the Construction of BN-Benzenoids
;
_journal_name_full 'Journal of the American Chemical Society'
_journal_page_first 12908
_journal_page_last 12913
_journal_paper_doi 10.1021/ja4073436
_journal_volume 135
_journal_year 2013
_chemical_formula_sum 'C12 H12 B N O2'
_chemical_formula_weight 213.04
_chemical_name_systematic
; 
 ? 
;
_space_group_IT_number 56
_symmetry_cell_setting orthorhombic
_symmetry_space_group_name_Hall '-P 2ab 2ac'
_symmetry_space_group_name_H-M 'P c c n'
_atom_sites_solution_hydrogens difmap
_atom_sites_solution_primary direct
_atom_sites_solution_secondary difmap
_audit_creation_method SHELXLTL
_cell_angle_alpha 90.00
_cell_angle_beta 90.00
_cell_angle_gamma 90.00
_cell_formula_units_Z 8
_cell_length_a 17.083(2)
_cell_length_b 18.098(3)
_cell_length_c 7.4267(11)
_cell_measurement_reflns_used 1462
_cell_measurement_temperature 173(2)
_cell_measurement_theta_max 23.28
_cell_measurement_theta_min 2.38
_cell_volume 2296.1(6)
_computing_cell_refinement 'Bruker SAINT'
_computing_data_collection 'Bruker SMART'
_computing_data_reduction 'Bruker SAINT'
_computing_molecular_graphics 'Bruker SHELXTL'
_computing_publication_material 'Bruker SHELXTL'
_computing_structure_refinement 'Bruker SHELXTL'
_computing_structure_solution 'Bruker SHELXTL'
_diffrn_ambient_temperature 173(2)
_diffrn_measured_fraction_theta_full 1.000
_diffrn_measured_fraction_theta_max 1.000
_diffrn_measurement_device_type 'Bruker Apex CCD area detector'
_diffrn_measurement_method 'phi and omega scans'
_diffrn_radiation_monochromator graphite
_diffrn_radiation_source 'fine-focus sealed tube'
_diffrn_radiation_type MoK\a
_diffrn_radiation_wavelength 0.71073
_diffrn_reflns_av_R_equivalents 0.0543
_diffrn_reflns_av_sigmaI/netI 0.0349
_diffrn_reflns_limit_h_max 20
_diffrn_reflns_limit_h_min -20
_diffrn_reflns_limit_k_max 20
_diffrn_reflns_limit_k_min -21
_diffrn_reflns_limit_l_max 8
_diffrn_reflns_limit_l_min -8
_diffrn_reflns_number 13541
_diffrn_reflns_theta_full 25.00
_diffrn_reflns_theta_max 25.00
_diffrn_reflns_theta_min 1.64
_exptl_absorpt_coefficient_mu 0.082
_exptl_absorpt_correction_T_max 0.9984
_exptl_absorpt_correction_T_min 0.9789
_exptl_absorpt_correction_type multi-scan
_exptl_absorpt_process_details SADABS
_exptl_crystal_colour colorless
_exptl_crystal_density_diffrn 1.232
_exptl_crystal_description plate
_exptl_crystal_F_000 896
_exptl_crystal_size_max 0.26
_exptl_crystal_size_mid 0.18
_exptl_crystal_size_min 0.02
_refine_diff_density_max 0.150
_refine_diff_density_min -0.136
_refine_diff_density_rms 0.034
_refine_ls_extinction_method none
_refine_ls_goodness_of_fit_ref 1.053
_refine_ls_hydrogen_treatment refall
_refine_ls_matrix_type full
_refine_ls_number_parameters 193
_refine_ls_number_reflns 2024
_refine_ls_number_restraints 0
_refine_ls_restrained_S_all 1.053
_refine_ls_R_factor_all 0.0736
_refine_ls_R_factor_gt 0.0431
_refine_ls_shift/su_max 0.000
_refine_ls_shift/su_mean 0.000
_refine_ls_structure_factor_coef Fsqd
_refine_ls_weighting_details 'calc w=1/[\s^2^(Fo^2^)+(0.0407P)^2^+0.4584P] where P=(Fo^2^+2Fc^2^)/3'
_refine_ls_weighting_scheme calc
_refine_ls_wR_factor_gt 0.0867
_refine_ls_wR_factor_ref 0.1016
_reflns_number_gt 1400
_reflns_number_total 2024
_reflns_threshold_expression >2sigma(I)
_cod_data_source_file ja4073436_si_002.cif
_cod_data_source_block liu127a
_cod_original_cell_volume 2296.2(6)
_cod_database_code 4120421

loop_
_symmetry_equiv_pos_as_xyz
'x, y, z'
'-x+1/2, -y+1/2, z'
'-x, y+1/2, -z+1/2'
'x+1/2, -y, -z+1/2'
'-x, -y, -z'
'x-1/2, y-1/2, -z'
'x, -y-1/2, z-1/2'
'-x-1/2, y, z-1/2'

loop_
_atom_site_label
_atom_site_type_symbol
_atom_site_fract_x
_atom_site_fract_y
_atom_site_fract_z
_atom_site_U_iso_or_equiv
_atom_site_adp_type
_atom_site_occupancy
_atom_site_symmetry_multiplicity
_atom_site_calc_flag
O1 O 0.06809(8) 0.33013(6) 0.52472(17) 0.0386(4) Uani 1 1 d
O2 O -0.00700(8) 0.42417(7) 0.61800(18) 0.0445(4) Uani 1 1 d
N1 N 0.10706(9) 0.44076(9) 0.3459(2) 0.0314(4) Uani 1 1 d
B1 B 0.10964(12) 0.36417(12) 0.3814(3) 0.0308(5) Uani 1 1 d
C1 C 0.14862(12) 0.47159(12) 0.2077(3) 0.0383(5) Uani 1 1 d
C2 C 0.19447(12) 0.43018(12) 0.1001(3) 0.0442(6) Uani 1 1 d
C3 C 0.19983(12) 0.35277(12) 0.1271(3) 0.0419(5) Uani 1 1 d
C4 C 0.16047(11) 0.31842(12) 0.2611(3) 0.0370(5) Uani 1 1 d
C5 C 0.01517(11) 0.36133(11) 0.6333(2) 0.0350(5) Uani 1 1 d
C6 C -0.01187(17) 0.30744(13) 0.7744(3) 0.0503(6) Uani 1 1 d
C7 C -0.06671(12) 0.33846(10) 0.9126(2) 0.0341(5) Uani 1 1 d
C8 C -0.14438(13) 0.31675(12) 0.9198(3) 0.0433(6) Uani 1 1 d
C9 C -0.19420(14) 0.34502(13) 1.0488(3) 0.0505(6) Uani 1 1 d
C10 C -0.16703(14) 0.39487(13) 1.1731(3) 0.0492(6) Uani 1 1 d
C11 C -0.08986(14) 0.41635(12) 1.1682(3) 0.0455(6) Uani 1 1 d
C12 C -0.03995(12) 0.38862(11) 1.0392(3) 0.0381(5) Uani 1 1 d
H1 H 0.1420(11) 0.5252(12) 0.192(3) 0.046(6) Uiso 1 1 d
H1N H 0.0749(12) 0.4698(11) 0.408(3) 0.048(6) Uiso 1 1 d
H2 H 0.2237(12) 0.4551(12) 0.001(3) 0.058(7) Uiso 1 1 d
H3 H 0.2335(12) 0.3269(10) 0.041(3) 0.047(6) Uiso 1 1 d
H4 H 0.1658(10) 0.2666(12) 0.275(3) 0.046(6) Uiso 1 1 d
H6A H -0.0372(14) 0.2677(15) 0.705(4) 0.094(10) Uiso 1 1 d
H6B H 0.0363(13) 0.2929(13) 0.833(3) 0.070(8) Uiso 1 1 d
H8 H -0.1636(12) 0.2839(12) 0.833(3) 0.061(7) Uiso 1 1 d
H9 H -0.2496(15) 0.3319(11) 1.056(3) 0.063(7) Uiso 1 1 d
H10 H -0.2031(13) 0.4147(12) 1.264(3) 0.067(7) Uiso 1 1 d
H11 H -0.0698(12) 0.4523(12) 1.255(3) 0.057(7) Uiso 1 1 d
H12 H 0.0152(12) 0.4048(10) 1.034(3) 0.047(6) Uiso 1 1 d

loop_
_atom_site_aniso_label
_atom_site_aniso_U_11
_atom_site_aniso_U_22
_atom_site_aniso_U_33
_atom_site_aniso_U_23
_atom_site_aniso_U_13
_atom_site_aniso_U_12
O1 0.0508(9) 0.0261(7) 0.0389(8) 0.0013(6) 0.0116(7) 0.0088(6)
O2 0.0608(10) 0.0275(8) 0.0451(9) 0.0059(6) 0.0158(7) 0.0126(7)
N1 0.0325(9) 0.0271(9) 0.0347(9) -0.0006(7) 0.0005(8) 0.0028(7)
B1 0.0298(11) 0.0308(12) 0.0320(12) -0.0009(10) -0.0034(10) 0.0009(9)
C1 0.0357(12) 0.0321(12) 0.0471(13) 0.0073(10) 0.0024(10) -0.0001(9)
C2 0.0380(12) 0.0461(14) 0.0485(14) 0.0088(11) 0.0087(11) -0.0011(10)
C3 0.0372(12) 0.0449(13) 0.0436(13) -0.0037(11) 0.0091(11) 0.0042(10)
C4 0.0359(12) 0.0316(13) 0.0436(13) -0.0029(10) 0.0010(10) 0.0037(9)
C5 0.0446(12) 0.0270(11) 0.0334(11) -0.0021(9) 0.0020(9) 0.0045(9)
C6 0.0741(18) 0.0339(13) 0.0429(14) 0.0049(11) 0.0200(13) 0.0107(13)
C7 0.0456(12) 0.0269(11) 0.0298(10) 0.0075(8) 0.0024(9) 0.0049(9)
C8 0.0548(15) 0.0362(13) 0.0389(13) 0.0050(10) -0.0092(11) -0.0098(11)
C9 0.0378(14) 0.0564(16) 0.0575(15) 0.0176(13) 0.0062(12) -0.0044(11)
C10 0.0543(15) 0.0499(15) 0.0435(14) 0.0073(11) 0.0158(12) 0.0128(12)
C11 0.0597(15) 0.0438(13) 0.0330(12) -0.0048(10) -0.0005(11) -0.0005(11)
C12 0.0360(12) 0.0418(12) 0.0364(12) 0.0031(10) -0.0022(10) 0.0005(10)

loop_
_atom_type_symbol
_atom_type_description
_atom_type_scat_dispersion_real
_atom_type_scat_dispersion_imag
_atom_type_scat_source
C C 0.0033 0.0016 'International Tables Vol C Tables 4.2.6.8 and 6.1.1.4'
H H 0.0000 0.0000 'International Tables Vol C Tables 4.2.6.8 and 6.1.1.4'
B B 0.0013 0.0007 'International Tables Vol C Tables 4.2.6.8 and 6.1.1.4'
N N 0.0061 0.0033 'International Tables Vol C Tables 4.2.6.8 and 6.1.1.4'
O O 0.0106 0.0060 'International Tables Vol C Tables 4.2.6.8 and 6.1.1.4'

loop_
_geom_angle_atom_site_label_1
_geom_angle_atom_site_label_2
_geom_angle_atom_site_label_3
_geom_angle
C5 O1 B1 127.39(15)
C1 N1 B1 121.66(18)
C1 N1 H1N 118.1(13)
B1 N1 H1N 120.1(13)
N1 B1 O1 123.39(17)
N1 B1 C4 116.76(18)
O1 B1 C4 119.85(18)
C2 C1 N1 121.3(2)
C2 C1 H1 123.2(11)
N1 C1 H1 115.5(11)
C1 C2 C3 120.2(2)
C1 C2 H2 118.4(12)
C3 C2 H2 121.3(12)
C4 C3 C2 121.7(2)
C4 C3 H3 123.6(11)
C2 C3 H3 114.7(11)
C3 C4 B1 118.3(2)
C3 C4 H4 119.3(12)
B1 C4 H4 122.5(12)
O2 C5 O1 123.70(17)
O2 C5 C6 125.57(18)
O1 C5 C6 110.73(16)
C7 C6 C5 115.23(18)
C7 C6 H6A 110.9(16)
C5 C6 H6A 104.2(16)
C7 C6 H6B 109.0(14)
C5 C6 H6B 103.2(14)
H6A C6 H6B 114(2)
C12 C7 C8 118.46(19)
C12 C7 C6 120.3(2)
C8 C7 C6 121.3(2)
C9 C8 C7 120.8(2)
C9 C8 H8 119.8(13)
C7 C8 H8 119.3(13)
C10 C9 C8 120.2(2)
C10 C9 H9 116.8(13)
C8 C9 H9 123.0(13)
C9 C10 C11 119.5(2)
C9 C10 H10 119.4(14)
C11 C10 H10 121.0(14)
C10 C11 C12 120.6(2)
C10 C11 H11 120.4(13)
C12 C11 H11 119.0(13)
C11 C12 C7 120.4(2)
C11 C12 H12 120.5(12)
C7 C12 H12 119.0(12)

loop_
_geom_bond_atom_site_label_1
_geom_bond_atom_site_label_2
_geom_bond_distance
O1 C5 1.337(2)
O1 B1 1.420(2)
O2 C5 1.204(2)
N1 C1 1.367(2)
N1 B1 1.412(3)
N1 H1N 0.89(2)
B1 C4 1.496(3)
C1 C2 1.347(3)
C1 H1 0.98(2)
C2 C3 1.418(3)
C2 H2 1.00(2)
C3 C4 1.353(3)
C3 H3 0.98(2)
C4 H4 0.95(2)
C5 C6 1.504(3)
C6 C7 1.499(3)
C6 H6A 0.98(3)
C6 H6B 0.97(2)
C7 C12 1.384(3)
C7 C8 1.385(3)
C8 C9 1.380(3)
C8 H8 0.94(2)
C9 C10 1.372(3)
C9 H9 0.98(2)
C10 C11 1.375(3)
C10 H10 0.98(2)
C11 C12 1.378(3)
C11 H11 0.98(2)
C12 H12 0.99(2)

loop_
_geom_hbond_atom_site_label_D
_geom_hbond_atom_site_label_H
_geom_hbond_atom_site_label_A
_geom_hbond_distance_DH
_geom_hbond_distance_HA
_geom_hbond_distance_DA
_geom_hbond_angle_DHA
_geom_hbond_site_symmetry_A
N1 H1N O2 0.89(2) 2.25(2) 2.823(2) 121.9(16) .
N1 H1N O2 0.89(2) 2.25(2) 2.995(2) 140.8(17) 5_566

loop_
_geom_torsion_atom_site_label_1
_geom_torsion_atom_site_label_2
_geom_torsion_atom_site_label_3
_geom_torsion_atom_site_label_4
_geom_torsion
C1 N1 B1 O1 179.26(17)
C1 N1 B1 C4 0.4(3)
C5 O1 B1 N1 7.7(3)
C5 O1 B1 C4 -173.40(18)
B1 N1 C1 C2 -0.6(3)
N1 C1 C2 C3 0.8(3)
C1 C2 C3 C4 -0.8(3)
C2 C3 C4 B1 0.6(3)
N1 B1 C4 C3 -0.4(3)
O1 B1 C4 C3 -179.34(18)
B1 O1 C5 O2 3.1(3)
B1 O1 C5 C6 -176.87(19)
O2 C5 C6 C7 -4.6(4)
O1 C5 C6 C7 175.4(2)
C5 C6 C7 C12 -69.9(3)
C5 C6 C7 C8 111.5(2)
C12 C7 C8 C9 0.7(3)
C6 C7 C8 C9 179.29(19)
C7 C8 C9 C10 -0.5(3)
C8 C9 C10 C11 -0.1(3)
C9 C10 C11 C12 0.4(3)
C10 C11 C12 C7 -0.2(3)
C8 C7 C12 C11 -0.3(3)
C6 C7 C12 C11 -178.96(19)
